data_4078925
loop_
_publ_author_name
'Cho, Hyeon Mo'
'Bok, Kyongjin'
'Park, Seo Hyeon'
'Lim, Young Mook'
'Lee, Myong Euy'
'Choi, Moon-Gun'
'Lee, Kang Mun'

_publ_section_title
;
 A New Synthetic Route for Silacyclopropanes: Reactions of a
 Bromosilylenoid with Olefins
;
_journal_issue 15
_journal_name_full Organometallics
_journal_page_first 5227
_journal_paper_doi 10.1021/om3005349
_journal_volume 31
_journal_year 2012
_chemical_formula_moiety C19H39Br1O1Si4
_chemical_formula_sum 'C19 H39 Br O Si4'
_chemical_formula_weight 475.77
_chemical_name_systematic
; 
 ? 
;
_space_group_IT_number 61
_symmetry_cell_setting orthorhombic
_symmetry_space_group_name_Hall '-P 2ac 2ab'
_symmetry_space_group_name_H-M 'P b c a'
_atom_sites_solution_hydrogens geom
_atom_sites_solution_primary direct
_atom_sites_solution_secondary difmap
_audit_creation_method SHELXL-97
_cell_angle_alpha 90.00
_cell_angle_beta 90.00
_cell_angle_gamma 90.00
_cell_formula_units_Z 8
_cell_length_a 13.2528(17)
_cell_length_b 12.3497(14)
_cell_length_c 31.634(4)
_cell_measurement_reflns_used 3630
_cell_measurement_temperature 296(2)
_cell_measurement_theta_max 23.13
_cell_measurement_theta_min 1.29
_cell_volume 5177.5(11)
_computing_cell_refinement 'Bruker APEX II'
_computing_data_collection 'Bruker APEX II'
_computing_data_reduction 'Bruker APEX II'
_computing_molecular_graphics ORTEP3
_computing_publication_material 'Bruker SHELXTL'
_computing_structure_refinement 'SHELXL-97 (Sheldrick, 1997)'
_computing_structure_solution 'SHELXS-97 (Sheldrick, 1990)'
_diffrn_ambient_temperature 296(2)
_diffrn_measured_fraction_theta_full 0.993
_diffrn_measured_fraction_theta_max 0.993
_diffrn_measurement_device_type 'CCD area detector'
_diffrn_measurement_method 'phi and omega scans'
_diffrn_radiation_monochromator graphite
_diffrn_radiation_source 'fine-focus sealed tube'
_diffrn_radiation_type MoK\a
_diffrn_radiation_wavelength 0.71073
_diffrn_reflns_av_R_equivalents 0.1097
_diffrn_reflns_av_sigmaI/netI 0.0555
_diffrn_reflns_limit_h_max 13
_diffrn_reflns_limit_h_min -13
_diffrn_reflns_limit_k_max 12
_diffrn_reflns_limit_k_min -12
_diffrn_reflns_limit_l_max 31
_diffrn_reflns_limit_l_min -29
_diffrn_reflns_number 26707
_diffrn_reflns_theta_full 23.13
_diffrn_reflns_theta_max 23.13
_diffrn_reflns_theta_min 1.29
_exptl_absorpt_coefficient_mu 1.779
_exptl_absorpt_correction_T_max 0.941
_exptl_absorpt_correction_T_min 0.930
_exptl_absorpt_correction_type multi-scan
_exptl_absorpt_process_details SADABS
_exptl_crystal_colour colorless
_exptl_crystal_density_diffrn 1.221
_exptl_crystal_density_method 'not measured'
_exptl_crystal_description platy
_exptl_crystal_F_000 2016
_exptl_crystal_size_max 0.35
_exptl_crystal_size_mid 0.2
_exptl_crystal_size_min 0.1
_refine_diff_density_max 0.366
_refine_diff_density_min -0.462
_refine_diff_density_rms 0.083
_refine_ls_extinction_method none
_refine_ls_goodness_of_fit_ref 1.001
_refine_ls_hydrogen_treatment mixed
_refine_ls_matrix_type full
_refine_ls_number_parameters 256
_refine_ls_number_reflns 3630
_refine_ls_number_restraints 0
_refine_ls_restrained_S_all 1.001
_refine_ls_R_factor_all 0.1038
_refine_ls_R_factor_gt 0.0490
_refine_ls_shift/su_max 0.001
_refine_ls_shift/su_mean 0.000
_refine_ls_structure_factor_coef Fsqd
_refine_ls_weighting_details 'calc w=1/[\s^2^(Fo^2^)+(0.1177P)^2^+4.3676P] where P=(Fo^2^+2Fc^2^)/3'
_refine_ls_weighting_scheme calc
_refine_ls_wR_factor_gt 0.1299
_refine_ls_wR_factor_ref 0.1863
_reflns_number_gt 1634
_reflns_number_total 3630
_reflns_threshold_expression >2sigma(I)
_cod_data_source_file om3005349_si_002.cif
_cod_data_source_block 6
_cod_depositor_comments
;
The following automatic conversions were performed:

'_symmetry_cell_setting' value 'Orthorhombic' changed to
'orthorhombic' according to
/home/saulius/struct/CIF-dictionaries/cif_core.dic dictionary named
'cif_core.dic' version 2.4.2 from 2011-04-26.

Automatic conversion script
Id: cif_fix_values 1891 2012-01-12 08:04:46Z andrius 
;
_cod_original_cell_volume 5177.4(11)
_cod_original_sg_symbol_H-M Pbca
_cod_database_code 4078925

loop_
_symmetry_equiv_pos_as_xyz
'x, y, z'
'-x+1/2, -y, z+1/2'
'-x, y+1/2, -z+1/2'
'x+1/2, -y+1/2, -z'
'-x, -y, -z'
'x-1/2, y, -z-1/2'
'x, -y-1/2, z-1/2'
'-x-1/2, y-1/2, z'

loop_
_atom_site_label
_atom_site_type_symbol
_atom_site_fract_x
_atom_site_fract_y
_atom_site_fract_z
_atom_site_U_iso_or_equiv
_atom_site_adp_type
_atom_site_occupancy
_atom_site_symmetry_multiplicity
_atom_site_calc_flag
_atom_site_refinement_flags
_atom_site_disorder_assembly
_atom_site_disorder_group
Si1 Si -0.02634(16) 0.22587(17) 0.41055(6) 0.0486(7) Uani 1 1 d . A .
Br Br -0.13327(7) 0.08472(7) 0.41965(3) 0.0746(5) Uani 1 1 d . . .
O O 0.0818(4) 0.1845(4) 0.42821(17) 0.0668(16) Uani 1 1 d . . .
C19 C 0.1120(7) 0.1107(8) 0.4596(3) 0.094(3) Uani 1 1 d . . .
H19A H 0.1182 0.1477 0.4861 0.141 Uiso 1 1 calc R . .
H19B H 0.1760 0.0797 0.4520 0.141 Uiso 1 1 calc R . .
H19C H 0.0626 0.0542 0.4620 0.141 Uiso 1 1 calc R . .
C1 C -0.0769(6) 0.3337(6) 0.4470(2) 0.059(2) Uani 1 1 d . . .
H1 H -0.0419 0.4006 0.4390 0.071 Uiso 1 1 calc R . .
C2 C -0.1890(6) 0.3611(7) 0.4464(3) 0.077(3) Uani 1 1 d . . .
H2A H -0.2277 0.2965 0.4511 0.116 Uiso 1 1 calc R . .
H2B H -0.2065 0.3916 0.4195 0.116 Uiso 1 1 calc R . .
H2C H -0.2035 0.4126 0.4683 0.116 Uiso 1 1 calc R . .
C3 C -0.0428(8) 0.3089(7) 0.4935(3) 0.070(3) Uani 1 1 d . . .
C4 C 0.0443(7) 0.3521(7) 0.5110(3) 0.076(3) Uani 1 1 d . . .
H4 H 0.0848 0.3977 0.4949 0.091 Uiso 1 1 calc R . .
C5 C 0.0713(8) 0.3284(10) 0.5516(3) 0.093(3) Uani 1 1 d . . .
H5 H 0.1289 0.3601 0.5629 0.112 Uiso 1 1 calc R . .
C6 C 0.0167(11) 0.2604(10) 0.5757(3) 0.099(4) Uani 1 1 d . . .
H6 H 0.0360 0.2464 0.6034 0.119 Uiso 1 1 calc R . .
C7 C -0.0669(10) 0.2124(8) 0.5592(3) 0.093(3) Uani 1 1 d . . .
H7 H -0.1021 0.1618 0.5752 0.111 Uiso 1 1 calc R . .
C8 C -0.1008(8) 0.2378(8) 0.5184(3) 0.084(3) Uani 1 1 d . . .
H8 H -0.1604 0.2082 0.5079 0.100 Uiso 1 1 calc R . .
C9 C -0.0057(5) 0.2604(5) 0.3530(2) 0.047(2) Uani 1 1 d . . .
Si2 Si 0.1031(4) 0.1679(4) 0.33244(14) 0.0615(16) Uani 0.513(4) 1 d P A 1
C11 C 0.0942(10) 0.1578(9) 0.2705(3) 0.124(4) Uani 0.513(4) 1 d P A 1
H11A H 0.1474 0.1122 0.2602 0.186 Uiso 0.513(4) 1 calc PR A 1
H11B H 0.1008 0.2288 0.2584 0.186 Uiso 0.513(4) 1 calc PR A 1
H11C H 0.0302 0.1275 0.2627 0.186 Uiso 0.513(4) 1 calc PR A 1
C12 C 0.0790(8) 0.0171(7) 0.3482(3) 0.084(3) Uani 0.513(4) 1 d P A 1
H12A H 0.1331 -0.0272 0.3377 0.126 Uiso 0.513(4) 1 calc PR A 1
H12B H 0.0164 -0.0069 0.3362 0.126 Uiso 0.513(4) 1 calc PR A 1
H12C H 0.0759 0.0112 0.3784 0.126 Uiso 0.513(4) 1 calc PR A 1
C13 C -0.1329(7) 0.0814(7) 0.3038(3) 0.093(3) Uani 0.513(4) 1 d P A 1
H13A H -0.0711 0.0568 0.2912 0.140 Uiso 0.513(4) 1 calc PR A 1
H13B H -0.1876 0.0700 0.2844 0.140 Uiso 0.513(4) 1 calc PR A 1
H13C H -0.1453 0.0416 0.3294 0.140 Uiso 0.513(4) 1 calc PR A 1
Si3 Si -0.1219(4) 0.2399(4) 0.31723(14) 0.0617(16) Uani 0.513(4) 1 d P A 1
C14 C -0.2427(7) 0.2885(8) 0.3416(3) 0.086(3) Uani 0.513(4) 1 d P A 1
H14A H -0.2975 0.2761 0.3224 0.130 Uiso 0.513(4) 1 calc PR A 1
H14B H -0.2376 0.3646 0.3475 0.130 Uiso 0.513(4) 1 calc PR A 1
H14C H -0.2549 0.2498 0.3674 0.130 Uiso 0.513(4) 1 calc PR A 1
C15 C -0.1114(7) 0.3352(10) 0.2680(3) 0.109(4) Uani 0.513(4) 1 d P A 1
H15A H -0.0513 0.3180 0.2524 0.164 Uiso 0.513(4) 1 calc PR A 1
H15B H -0.1085 0.4092 0.2772 0.164 Uiso 0.513(4) 1 calc PR A 1
H15C H -0.1693 0.3252 0.2502 0.164 Uiso 0.513(4) 1 calc PR A 1
C18 C -0.0845(8) 0.5010(7) 0.3491(3) 0.095(3) Uani 0.513(4) 1 d P A 1
H18A H -0.0659 0.5760 0.3474 0.143 Uiso 0.513(4) 1 calc PR A 1
H18B H -0.1222 0.4886 0.3746 0.143 Uiso 0.513(4) 1 calc PR A 1
H18C H -0.1252 0.4822 0.3251 0.143 Uiso 0.513(4) 1 calc PR A 1
Si4 Si 0.0396(4) 0.4098(4) 0.34964(14) 0.0609(17) Uani 0.513(4) 1 d P A 1
C10 C 0.2330(6) 0.2259(8) 0.3516(3) 0.092(3) Uani 0.513(4) 1 d P A 1
H10A H 0.2866 0.1805 0.3415 0.138 Uiso 0.513(4) 1 calc PR A 1
H10B H 0.2343 0.2277 0.3819 0.138 Uiso 0.513(4) 1 calc PR A 1
H10C H 0.2417 0.2979 0.3408 0.138 Uiso 0.513(4) 1 calc PR A 1
C16 C 0.1248(8) 0.4306(8) 0.3009(3) 0.098(4) Uani 0.513(4) 1 d P A 1
H16A H 0.1464 0.5047 0.2997 0.147 Uiso 0.513(4) 1 calc PR A 1
H16B H 0.0877 0.4132 0.2758 0.147 Uiso 0.513(4) 1 calc PR A 1
H16C H 0.1827 0.3842 0.3030 0.147 Uiso 0.513(4) 1 calc PR A 1
C17 C 0.1358(6) 0.4387(7) 0.3954(3) 0.076(3) Uani 0.513(4) 1 d P A 1
H17A H 0.1582 0.5125 0.3937 0.114 Uiso 0.513(4) 1 calc PR A 1
H17B H 0.1928 0.3911 0.3926 0.114 Uiso 0.513(4) 1 calc PR A 1
H17C H 0.1037 0.4265 0.4221 0.114 Uiso 0.513(4) 1 calc PR A 1
Si2' Si 0.0044(4) 0.1260(4) 0.32051(14) 0.0589(17) Uani 0.487(4) 1 d P A 2
C11' C 0.0942(10) 0.1578(9) 0.2705(3) 0.124(4) Uani 0.487(4) 1 d P A 2
H11D H 0.0642 0.2137 0.2536 0.186 Uiso 0.487(4) 1 calc PR A 2
H11E H 0.1021 0.0934 0.2538 0.186 Uiso 0.487(4) 1 calc PR A 2
H11F H 0.1591 0.1815 0.2804 0.186 Uiso 0.487(4) 1 calc PR A 2
C12' C 0.0790(8) 0.0171(7) 0.3482(3) 0.084(3) Uani 0.487(4) 1 d P A 2
H12D H 0.0801 -0.0470 0.3310 0.126 Uiso 0.487(4) 1 calc PR A 2
H12E H 0.0482 0.0010 0.3749 0.126 Uiso 0.487(4) 1 calc PR A 2
H12F H 0.1468 0.0419 0.3527 0.126 Uiso 0.487(4) 1 calc PR A 2
C13' C -0.1329(7) 0.0814(7) 0.3038(3) 0.093(3) Uani 0.487(4) 1 d P A 2
H13D H -0.1664 0.1408 0.2902 0.140 Uiso 0.487(4) 1 calc PR A 2
H13E H -0.1703 0.0605 0.3285 0.140 Uiso 0.487(4) 1 calc PR A 2
H13F H -0.1289 0.0213 0.2847 0.140 Uiso 0.487(4) 1 calc PR A 2
Si3' Si -0.1123(3) 0.3457(4) 0.33024(14) 0.0556(16) Uani 0.487(4) 1 d P A 2
C14' C -0.2427(7) 0.2885(8) 0.3416(3) 0.086(3) Uani 0.487(4) 1 d P A 2
H14D H -0.2930 0.3353 0.3297 0.130 Uiso 0.487(4) 1 calc PR A 2
H14E H -0.2525 0.2836 0.3716 0.130 Uiso 0.487(4) 1 calc PR A 2
H14F H -0.2485 0.2177 0.3293 0.130 Uiso 0.487(4) 1 calc PR A 2
C15' C -0.1114(7) 0.3352(10) 0.2680(3) 0.109(4) Uani 0.487(4) 1 d P A 2
H15D H -0.1649 0.3788 0.2566 0.164 Uiso 0.487(4) 1 calc PR A 2
H15E H -0.1211 0.2612 0.2597 0.164 Uiso 0.487(4) 1 calc PR A 2
H15F H -0.0478 0.3606 0.2573 0.164 Uiso 0.487(4) 1 calc PR A 2
C18' C -0.0845(8) 0.5010(7) 0.3491(3) 0.095(3) Uani 0.487(4) 1 d P A 2
H18D H -0.1363 0.5478 0.3383 0.143 Uiso 0.487(4) 1 calc PR A 2
H18E H -0.0201 0.5238 0.3385 0.143 Uiso 0.487(4) 1 calc PR A 2
H18F H -0.0841 0.5043 0.3794 0.143 Uiso 0.487(4) 1 calc PR A 2
Si4' Si 0.1234(3) 0.3328(4) 0.35102(14) 0.0550(16) Uani 0.487(4) 1 d P A 2
C10' C 0.2330(6) 0.2259(8) 0.3516(3) 0.092(3) Uani 0.487(4) 1 d P A 2
H10D H 0.2968 0.2627 0.3512 0.138 Uiso 0.487(4) 1 calc PR A 2
H10E H 0.2276 0.1801 0.3272 0.138 Uiso 0.487(4) 1 calc PR A 2
H10F H 0.2282 0.1826 0.3767 0.138 Uiso 0.487(4) 1 calc PR A 2
C16' C 0.1248(8) 0.4306(8) 0.3009(3) 0.098(4) Uani 0.487(4) 1 d P A 2
H16D H 0.1884 0.4675 0.2995 0.147 Uiso 0.487(4) 1 calc PR A 2
H16E H 0.0713 0.4827 0.3034 0.147 Uiso 0.487(4) 1 calc PR A 2
H16F H 0.1152 0.3887 0.2757 0.147 Uiso 0.487(4) 1 calc PR A 2
C17' C 0.1358(6) 0.4387(7) 0.3954(3) 0.076(3) Uani 0.487(4) 1 d P A 2
H17D H 0.2007 0.4729 0.3936 0.114 Uiso 0.487(4) 1 calc PR A 2
H17E H 0.1291 0.4037 0.4223 0.114 Uiso 0.487(4) 1 calc PR A 2
H17F H 0.0839 0.4922 0.3923 0.114 Uiso 0.487(4) 1 calc PR A 2

loop_
_atom_site_aniso_label
_atom_site_aniso_U_11
_atom_site_aniso_U_22
_atom_site_aniso_U_33
_atom_site_aniso_U_23
_atom_site_aniso_U_13
_atom_site_aniso_U_12
Si1 0.0499(15) 0.0437(13) 0.0522(14) 0.0002(10) -0.0003(10) 0.0028(11)
Br 0.0868(9) 0.0575(7) 0.0794(7) 0.0039(5) 0.0056(5) -0.0199(5)
O 0.064(4) 0.066(4) 0.071(4) 0.012(3) -0.010(3) 0.013(3)
C19 0.099(8) 0.105(8) 0.078(7) 0.009(6) -0.022(6) 0.027(6)
C1 0.055(6) 0.045(5) 0.077(6) 0.009(4) 0.011(4) 0.003(4)
C2 0.076(7) 0.076(6) 0.080(6) -0.003(5) 0.030(5) 0.012(6)
C3 0.095(8) 0.061(6) 0.053(6) 0.001(5) 0.006(6) 0.017(6)
C4 0.087(8) 0.069(7) 0.072(7) -0.006(5) -0.010(6) -0.014(6)
C5 0.092(8) 0.122(10) 0.066(8) -0.040(7) -0.021(7) 0.017(8)
C6 0.126(11) 0.116(10) 0.056(7) 0.007(7) 0.003(7) 0.013(9)
C7 0.145(11) 0.064(7) 0.070(8) 0.010(6) 0.018(7) -0.005(7)
C8 0.104(8) 0.086(7) 0.060(7) 0.004(6) 0.002(6) -0.010(6)
C9 0.057(5) 0.036(4) 0.049(4) -0.004(3) -0.003(4) -0.002(4)
Si2 0.061(4) 0.055(3) 0.068(3) -0.002(2) 0.007(2) 0.008(3)
C11 0.206(12) 0.102(9) 0.064(7) -0.003(6) 0.042(7) 0.041(9)
C12 0.105(8) 0.056(6) 0.090(7) -0.002(5) 0.002(6) 0.023(6)
C13 0.107(8) 0.092(8) 0.081(7) -0.025(6) -0.014(5) -0.038(6)
Si3 0.066(4) 0.064(4) 0.055(3) -0.003(2) -0.011(2) -0.001(3)
C14 0.067(7) 0.091(7) 0.101(7) -0.002(6) -0.017(5) 0.004(6)
C15 0.102(8) 0.155(11) 0.071(7) 0.032(7) -0.017(6) 0.013(8)
C18 0.141(9) 0.056(6) 0.089(7) 0.005(5) 0.009(6) 0.042(6)
Si4 0.076(4) 0.053(3) 0.054(3) 0.005(2) 0.000(2) -0.007(3)
C10 0.052(6) 0.124(9) 0.101(7) 0.000(6) 0.005(5) 0.019(6)
C16 0.131(9) 0.098(8) 0.064(6) 0.011(5) 0.016(6) -0.053(7)
C17 0.074(7) 0.078(7) 0.075(6) -0.012(5) 0.004(5) -0.035(5)
Si2' 0.071(4) 0.046(3) 0.060(3) -0.006(2) -0.001(3) 0.000(3)
C11' 0.206(12) 0.102(9) 0.064(7) -0.003(6) 0.042(7) 0.041(9)
C12' 0.105(8) 0.056(6) 0.090(7) -0.002(5) 0.002(6) 0.023(6)
C13' 0.107(8) 0.092(8) 0.081(7) -0.025(6) -0.014(5) -0.038(6)
Si3' 0.057(3) 0.053(4) 0.056(3) 0.004(2) -0.007(2) 0.001(3)
C14' 0.067(7) 0.091(7) 0.101(7) -0.002(6) -0.017(5) 0.004(6)
C15' 0.102(8) 0.155(11) 0.071(7) 0.032(7) -0.017(6) 0.013(8)
C18' 0.141(9) 0.056(6) 0.089(7) 0.005(5) 0.009(6) 0.042(6)
Si4' 0.052(3) 0.056(3) 0.057(3) 0.005(2) 0.006(2) -0.006(3)
C10' 0.052(6) 0.124(9) 0.101(7) 0.000(6) 0.005(5) 0.019(6)
C16' 0.131(9) 0.098(8) 0.064(6) 0.011(5) 0.016(6) -0.053(7)
C17' 0.074(7) 0.078(7) 0.075(6) -0.012(5) 0.004(5) -0.035(5)

loop_
_atom_type_symbol
_atom_type_description
_atom_type_scat_dispersion_real
_atom_type_scat_dispersion_imag
_atom_type_scat_source
C C 0.0033 0.0016 'International Tables Vol C Tables 4.2.6.8 and 6.1.1.4'
H H 0.0000 0.0000 'International Tables Vol C Tables 4.2.6.8 and 6.1.1.4'
O O 0.0106 0.0060 'International Tables Vol C Tables 4.2.6.8 and 6.1.1.4'
Si Si 0.0817 0.0704 'International Tables Vol C Tables 4.2.6.8 and 6.1.1.4'
Br Br -0.2901 2.4595 'International Tables Vol C Tables 4.2.6.8 and 6.1.1.4'

loop_
_geom_angle_atom_site_label_1
_geom_angle_atom_site_label_2
_geom_angle_atom_site_label_3
_geom_angle
O Si1 C1 109.0(3)
O Si1 C9 105.9(3)
C1 Si1 C9 118.8(3)
O Si1 Br 105.5(2)
C1 Si1 Br 104.1(3)
C9 Si1 Br 112.8(2)
C19 O Si1 134.4(6)
C2 C1 C3 109.6(7)
C2 C1 Si1 119.7(6)
C3 C1 Si1 109.5(5)
C4 C3 C8 118.1(8)
C4 C3 C1 122.6(9)
C8 C3 C1 119.3(9)
C5 C4 C3 120.7(10)
C6 C5 C4 121.7(11)
C5 C6 C7 119.6(10)
C6 C7 C8 121.0(10)
C7 C8 C3 118.6(10)
Si1 C9 Si3' 112.4(4)
Si1 C9 Si3 114.8(4)
Si3' C9 Si3 42.1(2)
Si1 C9 Si4' 105.3(4)
Si3' C9 Si4' 112.9(4)
Si3 C9 Si4' 138.5(4)
Si1 C9 Si4 108.2(3)
Si3' C9 Si4 71.5(3)
Si3 C9 Si4 109.8(4)
Si4' C9 Si4 44.4(2)
Si1 C9 Si2 107.3(4)
Si3' C9 Si2 138.2(4)
Si3 C9 Si2 108.5(4)
Si4' C9 Si2 66.8(3)
Si4 C9 Si2 108.0(4)
Si1 C9 Si2' 109.0(4)
Si3' C9 Si2' 108.7(4)
Si3 C9 Si2' 68.6(3)
Si4' C9 Si2' 108.4(4)
Si4 C9 Si2' 139.1(4)
Si2 C9 Si2' 43.8(2)
C9 Si2 C12 110.6(4)
C9 Si2 C10 109.4(4)
C12 Si2 C10 114.3(5)
C9 Si2 C11 109.0(5)
C12 Si2 C11 100.6(5)
C10 Si2 C11 112.6(5)
C14 Si3 C9 113.5(4)
C14 Si3 C15 101.2(5)
C9 Si3 C15 109.4(4)
C14 Si3 C13 109.7(5)
C9 Si3 C13 108.1(4)
C15 Si3 C13 115.0(5)
C16 Si4 C9 110.6(4)
C16 Si4 C17 100.6(4)
C9 Si4 C17 109.4(4)
C16 Si4 C18 113.7(5)
C9 Si4 C18 106.4(4)
C17 Si4 C18 116.1(5)

loop_
_geom_bond_atom_site_label_1
_geom_bond_atom_site_label_2
_geom_bond_distance
Si1 O 1.622(6)
Si1 C1 1.885(8)
Si1 C9 1.889(7)
Si1 Br 2.265(2)
O C19 1.406(10)
C1 C2 1.525(11)
C1 C3 1.568(11)
C3 C4 1.387(11)
C3 C8 1.407(12)
C4 C5 1.366(12)
C5 C6 1.344(14)
C6 C7 1.361(14)
C7 C8 1.403(13)
C9 Si3' 1.904(8)
C9 Si3 1.928(8)
C9 Si4' 1.931(8)
C9 Si4 1.943(8)
C9 Si2 1.950(8)
C9 Si2' 1.957(8)
Si2 C12 1.954(10)
Si2 C10 1.961(10)
Si2 C11 1.966(10)
C13 Si3 2.008(10)
Si3 C14 1.877(10)
Si3 C15 1.958(10)
C18 Si4 1.993(10)
Si4 C16 1.928(10)
Si4 C17 1.961(9)
